data_2218239
loop_
_publ_author_name
'Liu, Ji-Wei'
'Ng, Seik Weng'

_publ_section_title
;<i>catena</i>-Poly[[[diaquabis(1<i>H</i>-indole-3-acetato-\k<i>O</i>)cobalt(II)]-\m-4,4'-bipyridine-\k^2^<i>N</i>:<i>N</i>']
 tetrahydrate]
;
_journal_coeditor_code SG2234
_journal_issue 5
_journal_name_full 'Acta Crystallographica Section E'
_journal_page_first m706
_journal_page_last m707
_journal_paper_doi 10.1107/S1600536808010842
_journal_volume 64
_journal_year 2008
_chemical_formula_iupac '[Co (C10 H8 N O2)2 (C10 H8 N2) (H2 O)2], 4H2 O'
_chemical_formula_moiety 'C30 H28 Co N4 O6, 4H2 O'
_chemical_formula_sum 'C30 H36 Co N4 O10'
_chemical_formula_weight 671.56
_chemical_name_systematic
;
<i>catena</i>-Poly[[[diaquabis(1<i>H</i>-indole-3-acetato-
\k<i>O</i>)cobalt(II)]-\m-4,4'-bipyridine-\k^2^<i>N</i>:<i>N</i>']
tetrahydrate]
;
_space_group_IT_number 14
_symmetry_cell_setting monoclinic
_symmetry_space_group_name_Hall '-P 2ybc'
_symmetry_space_group_name_H-M 'P 1 21/c 1'
_atom_sites_solution_hydrogens geom
_atom_sites_solution_primary direct
_atom_sites_solution_secondary difmap
_audit_creation_method SHELXL-97
_cell_angle_alpha 90.00
_cell_angle_beta 111.7840(10)
_cell_angle_gamma 90.00
_cell_formula_units_Z 2
_cell_length_a 11.5011(3)
_cell_length_b 16.0953(4)
_cell_length_c 8.8302(2)
_cell_measurement_reflns_used 2534
_cell_measurement_temperature 295(2)
_cell_measurement_theta_max 21.7
_cell_measurement_theta_min 2.3
_cell_volume 1517.86(7)
_computing_cell_refinement 'SAINT (Bruker, 2006)'
_computing_data_collection 'APEX2 (Bruker, 2006)'
_computing_data_reduction 'SAINT (Bruker, 2006)'
_computing_molecular_graphics 'X-SEED (Barbour, 2001)'
_computing_publication_material 'SHELXL97 (Sheldrick, 2008)'
_computing_structure_refinement 'SHELXL97 (Sheldrick, 2008)'
_computing_structure_solution 'SHELXS97 (Sheldrick, 2008)'
_diffrn_ambient_temperature 295(2)
_diffrn_measured_fraction_theta_full 0.966
_diffrn_measured_fraction_theta_max 0.966
_diffrn_measurement_device_type 'Bruker APEXII'
_diffrn_measurement_method '\f and \w'
_diffrn_radiation_monochromator graphite
_diffrn_radiation_source 'fine-focus sealed tube'
_diffrn_radiation_type MoK\a
_diffrn_radiation_wavelength 0.71073
_diffrn_reflns_av_R_equivalents 0.0368
_diffrn_reflns_av_sigmaI/netI 0.0483
_diffrn_reflns_limit_h_max 13
_diffrn_reflns_limit_h_min -13
_diffrn_reflns_limit_k_max 19
_diffrn_reflns_limit_k_min -17
_diffrn_reflns_limit_l_max 9
_diffrn_reflns_limit_l_min -10
_diffrn_reflns_number 11131
_diffrn_reflns_theta_full 25.00
_diffrn_reflns_theta_max 25.00
_diffrn_reflns_theta_min 1.91
_diffrn_standards_decay_% 0
_diffrn_standards_interval_count 0
_diffrn_standards_interval_time 0
_diffrn_standards_number 0
_exptl_absorpt_coefficient_mu 0.630
_exptl_absorpt_correction_T_max 0.9513
_exptl_absorpt_correction_T_min 0.8096
_exptl_absorpt_correction_type multi-scan
_exptl_absorpt_process_details '(SADABS; Sheldrick, 1996)'
_exptl_crystal_colour Pink
_exptl_crystal_density_diffrn 1.469
_exptl_crystal_density_method 'not measured'
_exptl_crystal_description Block
_exptl_crystal_F_000 702
_exptl_crystal_size_max 0.35
_exptl_crystal_size_mid 0.20
_exptl_crystal_size_min 0.08
_refine_diff_density_max 0.332
_refine_diff_density_min -0.531
_refine_ls_extinction_method none
_refine_ls_goodness_of_fit_ref 1.034
_refine_ls_hydrogen_treatment mixed
_refine_ls_matrix_type full
_refine_ls_number_parameters 226
_refine_ls_number_reflns 2584
_refine_ls_number_restraints 10
_refine_ls_restrained_S_all 1.032
_refine_ls_R_factor_all 0.0702
_refine_ls_R_factor_gt 0.0397
_refine_ls_shift/su_max 0.001
_refine_ls_shift/su_mean 0.000
_refine_ls_structure_factor_coef Fsqd
_refine_ls_weighting_details 'calc w=1/[\s^2^(Fo^2^)+(0.0506P)^2^+0.1356P] where P=(Fo^2^+2Fc^2^)/3'
_refine_ls_weighting_scheme calc
_refine_ls_wR_factor_gt 0.0887
_refine_ls_wR_factor_ref 0.1021
_reflns_number_gt 1771
_reflns_number_total 2584
_reflns_threshold_expression I>2\(I)
_cod_data_source_file sg2234.cif
_cod_data_source_block I
_cod_depositor_comments
;
The following automatic conversions were performed:
'_symmetry_cell_setting' value 'Monoclinic' changed to 'monoclinic'
according to '/home/saulius/struct/CIF-dictionaries/cif_core.dic'
dictionary named 'cif_core.dic' version 2.4.1 from
2010-06-29.

'_exptl_absorpt_correction_type' value 'Multi-scan' changed
to 'multi-scan' according to
'/home/saulius/struct/CIF-dictionaries/cif_core.dic' dictionary named
'cif_core.dic' version 2.4.1 from 2010-06-29.

Automatic conversion script
Id: cif_fix_enum 1527 2010-12-29 10:47:43Z saulius 

The following automatic conversions were performed:

'_symmetry_cell_setting' value 'Monoclinic' changed to 'monoclinic'
according to /home/saulius/struct/CIF-dictionaries/cif_core.dic
dictionary named 'cif_core.dic' version 2.4.1 from
2010-06-29.

'_exptl_absorpt_correction_type' value 'Multi-scan'
changed to 'multi-scan' according to
/home/saulius/struct/CIF-dictionaries/cif_core.dic dictionary named
'cif_core.dic' version 2.4.1 from 2010-06-29.

Automatic conversion script
Id: cif_fix_values 1715 2011-07-08 13:25:40Z adriana 
;
_cod_original_cell_volume 1517.86(6)
_cod_original_sg_symbol_H-M 'P 21/c'
_cod_database_code 2218239
_cod_database_fobs_code 2218239

loop_
_symmetry_equiv_pos_as_xyz
'x, y, z'
'-x, y+1/2, -z+1/2'
'-x, -y, -z'
'x, -y-1/2, z-1/2'

loop_
_atom_site_type_symbol
_atom_site_label
_atom_site_fract_x
_atom_site_fract_y
_atom_site_fract_z
_atom_site_U_iso_or_equiv
_atom_site_adp_type
_atom_site_calc_flag
_atom_site_refinement_flags
_atom_site_occupancy
Co Co1 0.5000 0.5000 0.5000 0.02917(19) Uani d S 1
O O1 0.57914(16) 0.50222(11) 0.7661(2) 0.0353(5) Uani d . 1
O O2 0.60753(17) 0.63848(12) 0.8108(2) 0.0454(5) Uani d . 1
O O1W 0.50557(18) 0.62679(12) 0.4969(2) 0.0423(5) Uani d D 1
H H1W1 0.539(2) 0.6396(16) 0.5967(13) 0.063 Uiso d D 1
H H1W2 0.472(2) 0.6689(12) 0.441(3) 0.063 Uiso d D 1
O O2W 0.4133(2) 0.77242(13) 0.3416(3) 0.0535(6) Uani d D 1
H H2W1 0.387(2) 0.7955(17) 0.409(3) 0.080 Uiso d D 1
H H2W2 0.4825(18) 0.7928(19) 0.348(4) 0.080 Uiso d D 1
O O3W 0.6525(2) 0.34501(14) 0.9218(3) 0.0617(6) Uani d D 1
H H3W1 0.631(3) 0.3921(10) 0.877(3) 0.093 Uiso d D 1
H H3W2 0.644(3) 0.3081(13) 0.850(3) 0.093 Uiso d D 1
N N1 0.8052(3) 0.72774(16) 1.3063(3) 0.0603(8) Uani d D 1
H H1N 0.806(3) 0.7654(15) 1.373(3) 0.090 Uiso d D 1
N N2 0.30936(19) 0.50106(13) 0.4973(3) 0.0335(6) Uani d . 1
C C1 0.6121(2) 0.56454(19) 0.8587(3) 0.0339(7) Uani d . 1
C C2 0.6562(3) 0.55025(19) 1.0415(3) 0.0443(8) Uani d . 1
H H2A 0.5834 0.5440 1.0709 0.053 Uiso calc R 1
H H2B 0.7028 0.4985 1.0676 0.053 Uiso calc R 1
C C3 0.7364(3) 0.61775(17) 1.1427(3) 0.0374(7) Uani d . 1
C C4 0.7058(3) 0.6757(2) 1.2330(4) 0.0530(9) Uani d . 1
H H4 0.6285 0.6796 1.2436 0.064 Uiso calc R 1
C C5 0.8624(3) 0.63474(17) 1.1623(3) 0.0369(7) Uani d . 1
C C6 0.9462(3) 0.5963(2) 1.1030(4) 0.0522(8) Uani d . 1
H H6 0.9216 0.5504 1.0344 0.063 Uiso calc R 1
C C7 1.0646(3) 0.6275(3) 1.1475(5) 0.0712(11) Uani d . 1
H H7 1.1208 0.6022 1.1088 0.085 Uiso calc R 1
C C8 1.1028(3) 0.6955(3) 1.2485(5) 0.0776(12) Uani d . 1
H H8 1.1842 0.7149 1.2761 0.093 Uiso calc R 1
C C9 1.0246(3) 0.7352(2) 1.3093(4) 0.0656(10) Uani d . 1
H H9 1.0510 0.7812 1.3771 0.079 Uiso calc R 1
C C10 0.9034(3) 0.70374(18) 1.2654(3) 0.0460(8) Uani d . 1
C C11 0.2700(2) 0.55901(17) 0.5739(4) 0.0393(7) Uani d . 1
H H11 0.3255 0.6011 0.6273 0.047 Uiso calc R 1
C C12 0.1515(2) 0.56060(17) 0.5789(3) 0.0401(7) Uani d . 1
H H12 0.1300 0.6025 0.6362 0.048 Uiso calc R 1
C C13 0.0644(2) 0.50028(16) 0.4993(3) 0.0309(6) Uani d . 1
C C14 0.1058(2) 0.44017(18) 0.4190(4) 0.0439(8) Uani d . 1
H H14 0.0521 0.3977 0.3633 0.053 Uiso calc R 1
C C15 0.2258(3) 0.44290(18) 0.4212(4) 0.0439(8) Uani d . 1
H H15 0.2503 0.4014 0.3659 0.053 Uiso calc R 1

loop_
_atom_site_aniso_label
_atom_site_aniso_U_11
_atom_site_aniso_U_22
_atom_site_aniso_U_33
_atom_site_aniso_U_12
_atom_site_aniso_U_13
_atom_site_aniso_U_23
Co1 0.0262(3) 0.0343(3) 0.0289(3) 0.0001(2) 0.0124(2) 0.0008(3)
O1 0.0385(11) 0.0364(11) 0.0311(11) -0.0045(9) 0.0129(9) -0.0043(10)
O2 0.0620(14) 0.0377(13) 0.0338(12) -0.0019(11) 0.0146(10) 0.0007(11)
O1W 0.0498(12) 0.0364(12) 0.0347(11) 0.0023(10) 0.0088(10) 0.0033(10)
O2W 0.0640(15) 0.0449(14) 0.0537(15) -0.0024(12) 0.0243(12) -0.0021(11)
O3W 0.0847(17) 0.0520(14) 0.0557(15) 0.0017(15) 0.0343(14) 0.0021(12)
N1 0.081(2) 0.0483(19) 0.0477(19) 0.0026(17) 0.0200(17) -0.0148(15)
N2 0.0311(12) 0.0415(14) 0.0303(13) -0.0024(12) 0.0142(10) -0.0054(12)
C1 0.0275(14) 0.045(2) 0.0317(17) -0.0034(14) 0.0144(12) -0.0003(17)
C2 0.0499(18) 0.053(2) 0.0284(17) -0.0093(16) 0.0130(14) -0.0004(16)
C3 0.0463(17) 0.0416(18) 0.0240(16) -0.0032(15) 0.0125(13) -0.0028(14)
C4 0.051(2) 0.063(2) 0.046(2) 0.0047(18) 0.0186(16) -0.0020(18)
C5 0.0443(17) 0.0373(18) 0.0297(16) -0.0010(15) 0.0145(13) 0.0031(15)
C6 0.056(2) 0.054(2) 0.052(2) -0.0043(17) 0.0275(17) -0.0029(17)
C7 0.059(2) 0.087(3) 0.078(3) -0.001(2) 0.037(2) 0.010(2)
C8 0.053(2) 0.102(3) 0.071(3) -0.022(2) 0.015(2) 0.019(3)
C9 0.073(3) 0.058(2) 0.049(2) -0.026(2) 0.0027(19) 0.0010(19)
C10 0.059(2) 0.0398(19) 0.0331(19) -0.0060(17) 0.0094(16) -0.0011(16)
C11 0.0318(16) 0.0437(18) 0.0445(19) -0.0071(14) 0.0166(13) -0.0130(16)
C12 0.0348(16) 0.0449(19) 0.0467(19) -0.0023(14) 0.0221(14) -0.0130(15)
C13 0.0266(14) 0.0405(17) 0.0276(15) 0.0003(14) 0.0125(11) -0.0003(14)
C14 0.0317(16) 0.049(2) 0.054(2) -0.0066(14) 0.0191(14) -0.0151(16)
C15 0.0361(17) 0.052(2) 0.049(2) -0.0035(16) 0.0225(15) -0.0193(17)

loop_
_atom_type_symbol
_atom_type_description
_atom_type_scat_dispersion_real
_atom_type_scat_dispersion_imag
_atom_type_scat_source
C C 0.0033 0.0016 'International Tables Vol C Tables 4.2.6.8 and 6.1.1.4'
H H 0.0000 0.0000 'International Tables Vol C Tables 4.2.6.8 and 6.1.1.4'
N N 0.0061 0.0033 'International Tables Vol C Tables 4.2.6.8 and 6.1.1.4'
O O 0.0106 0.0060 'International Tables Vol C Tables 4.2.6.8 and 6.1.1.4'
Co Co 0.3494 0.9721 'International Tables Vol C Tables 4.2.6.8 and 6.1.1.4'

loop_
_geom_angle_atom_site_label_1
_geom_angle_atom_site_label_2
_geom_angle_atom_site_label_3
_geom_angle_site_symmetry_3
_geom_angle
_geom_angle_publ_flag
O1 Co1 O1 3_666 180.0 ?
O1 Co1 O1W . 89.74(7) yes
O1 Co1 O1W 3_666 90.26(7) yes
O1 Co1 N2 . 91.58(7) yes
O1 Co1 N2 3_666 88.42(7) yes
O1W Co1 O1W 3_666 180.0 ?
O1W Co1 N2 . 91.63(8) yes
O1W Co1 N2 3_666 88.37(8) yes
N2 Co1 N2 3_666 180.0 ?
C1 O1 Co1 . 128.05(17) ?
Co1 O1W H1W1 . 104(2) ?
Co1 O1W H1W2 . 143(2) ?
H1W1 O1W H1W2 . 111(2) ?
H2W1 O2W H2W2 . 111(2) ?
H3W1 O3W H3W2 . 110(2) ?
C10 N1 C4 . 109.2(3) ?
C10 N1 H1N . 127(3) ?
C4 N1 H1N . 124(3) ?
C11 N2 C15 . 115.6(2) ?
C11 N2 Co1 . 122.10(17) ?
C15 N2 Co1 . 122.25(17) ?
O2 C1 O1 . 124.7(3) ?
O2 C1 C2 . 117.2(3) ?
O1 C1 C2 . 118.1(2) ?
C3 C2 C1 . 114.6(2) ?
C3 C2 H2A . 108.6 ?
C1 C2 H2A . 108.6 ?
C3 C2 H2B . 108.6 ?
C1 C2 H2B . 108.6 ?
H2A C2 H2B . 107.6 ?
C4 C3 C5 . 105.8(3) ?
C4 C3 C2 . 128.1(3) ?
C5 C3 C2 . 126.1(2) ?
C3 C4 N1 . 110.2(3) ?
C3 C4 H4 . 124.9 ?
N1 C4 H4 . 124.9 ?
C6 C5 C10 . 118.7(3) ?
C6 C5 C3 . 133.0(3) ?
C10 C5 C3 . 108.3(2) ?
C7 C6 C5 . 118.8(3) ?
C7 C6 H6 . 120.6 ?
C5 C6 H6 . 120.6 ?
C6 C7 C8 . 121.6(3) ?
C6 C7 H7 . 119.2 ?
C8 C7 H7 . 119.2 ?
C9 C8 C7 . 121.9(3) ?
C9 C8 H8 . 119.1 ?
C7 C8 H8 . 119.1 ?
C8 C9 C10 . 117.2(3) ?
C8 C9 H9 . 121.4 ?
C10 C9 H9 . 121.4 ?
N1 C10 C9 . 131.6(3) ?
N1 C10 C5 . 106.5(3) ?
C9 C10 C5 . 121.9(3) ?
N2 C11 C12 . 123.9(2) ?
N2 C11 H11 . 118.1 ?
C12 C11 H11 . 118.1 ?
C11 C12 C13 . 120.5(2) ?
C11 C12 H12 . 119.7 ?
C13 C12 H12 . 119.7 ?
C14 C13 C12 . 115.4(2) ?
C14 C13 C13 3_566 122.2(3) ?
C12 C13 C13 3_566 122.4(3) ?
C15 C14 C13 . 120.3(3) ?
C15 C14 H14 . 119.8 ?
C13 C14 H14 . 119.8 ?
N2 C15 C14 . 124.2(3) ?
N2 C15 H15 . 117.9 ?
C14 C15 H15 . 117.9 ?

loop_
_geom_bond_atom_site_label_1
_geom_bond_atom_site_label_2
_geom_bond_site_symmetry_2
_geom_bond_distance
_geom_bond_publ_flag
Co1 O1 . 2.182(2) yes
Co1 O1 3_666 2.182(2) ?
Co1 O1W 3_666 2.042(2) ?
Co1 O1W . 2.042(2) yes
Co1 N2 . 2.184(2) yes
Co1 N2 3_666 2.184(2) ?
O1 C1 . 1.260(3) ?
O2 C1 . 1.258(3) ?
O1W H1W1 . 0.85(3) ?
O1W H1W2 . 0.85(3) ?
O2W H2W1 . 0.85(3) ?
O2W H2W2 . 0.84(3) ?
O3W H3W1 . 0.85(3) ?
O3W H3W2 . 0.85(3) ?
N1 C10 . 1.364(4) ?
N1 C4 . 1.371(4) ?
N1 H1N . 0.840(10) ?
N2 C11 . 1.327(3) ?
N2 C15 . 1.331(3) ?
C1 C2 . 1.519(4) ?
C2 C3 . 1.489(4) ?
C2 H2A . 0.9700 ?
C2 H2B . 0.9700 ?
C3 C4 . 1.355(4) ?
C3 C5 . 1.421(3) ?
C4 H4 . 0.9300 ?
C5 C6 . 1.400(4) ?
C5 C10 . 1.402(4) ?
C6 C7 . 1.365(4) ?
C6 H6 . 0.9300 ?
C7 C8 . 1.376(5) ?
C7 H7 . 0.9300 ?
C8 C9 . 1.365(5) ?
C8 H8 . 0.9300 ?
C9 C10 . 1.396(4) ?
C9 H9 . 0.9300 ?
C11 C12 . 1.380(3) ?
C11 H11 . 0.9300 ?
C12 C13 . 1.385(3) ?
C12 H12 . 0.9300 ?
C13 C14 . 1.384(3) ?
C13 C13 3_566 1.487(5) ?
C14 C15 . 1.374(3) ?
C14 H14 . 0.9300 ?
C15 H15 . 0.9300 ?

loop_
_geom_hbond_atom_site_label_D
_geom_hbond_atom_site_label_H
_geom_hbond_atom_site_label_A
_geom_hbond_site_symmetry_A
_geom_hbond_distance_DH
_geom_hbond_distance_HA
_geom_hbond_distance_DA
_geom_hbond_angle_DHA
_geom_hbond_publ_flag
O1W H1W1 O2 . 0.85(3) 1.76(3) 2.585(2) 165(3) yes
O1W H1W2 O2W . 0.85(3) 1.89(3) 2.724(3) 171(3) yes
O2W H2W1 O3W 2_656 0.85(3) 1.89(3) 2.735(3) 173(3) yes
O2W H2W2 O2 4_575 0.84(3) 1.94(3) 2.752(3) 162(3) yes
O3W H3W1 O1 . 0.85(3) 2.00(3) 2.854(3) 179(3) yes
O3W H3W2 O2W 3_666 0.85(3) 2.03(3) 2.872(3) 168(3) yes
N1 H1N O2 4_576 0.840(10) 2.64(3) 3.142(3) 120(3) no

loop_
_geom_torsion_atom_site_label_1
_geom_torsion_atom_site_label_2
_geom_torsion_atom_site_label_3
_geom_torsion_atom_site_label_4
_geom_torsion_site_symmetry_1
_geom_torsion_site_symmetry_4
_geom_torsion
O1W Co1 O1 C1 3_666 . 178.5(2)
O1W Co1 O1 C1 . . -1.5(2)
N2 Co1 O1 C1 . . -93.1(2)
N2 Co1 O1 C1 3_666 . 86.9(2)
O1W Co1 N2 C11 3_666 . 144.9(2)
O1W Co1 N2 C11 . . -35.1(2)
O1 Co1 N2 C11 . . 54.6(2)
O1 Co1 N2 C11 3_666 . -125.4(2)
O1W Co1 N2 C15 3_666 . -34.0(2)
O1W Co1 N2 C15 . . 146.0(2)
O1 Co1 N2 C15 . . -124.2(2)
O1 Co1 N2 C15 3_666 . 55.8(2)
Co1 O1 C1 O2 . . -2.0(4)
Co1 O1 C1 C2 . . 175.64(15)
O2 C1 C2 C3 . . -24.1(3)
O1 C1 C2 C3 . . 158.1(2)
C1 C2 C3 C4 . . 106.8(3)
C1 C2 C3 C5 . . -72.4(4)
C5 C3 C4 N1 . . 0.4(3)
C2 C3 C4 N1 . . -179.0(3)
C10 N1 C4 C3 . . -0.5(4)
C4 C3 C5 C6 . . 178.7(3)
C2 C3 C5 C6 . . -2.0(5)
C4 C3 C5 C10 . . -0.1(3)
C2 C3 C5 C10 . . 179.3(3)
C10 C5 C6 C7 . . -0.1(4)
C3 C5 C6 C7 . . -178.7(3)
C5 C6 C7 C8 . . -0.2(5)
C6 C7 C8 C9 . . 0.1(6)
C7 C8 C9 C10 . . 0.2(5)
C4 N1 C10 C9 . . -179.1(3)
C4 N1 C10 C5 . . 0.4(3)
C8 C9 C10 N1 . . 178.9(3)
C8 C9 C10 C5 . . -0.5(5)
C6 C5 C10 N1 . . -179.2(3)
C3 C5 C10 N1 . . -0.2(3)
C6 C5 C10 C9 . . 0.4(4)
C3 C5 C10 C9 . . 179.4(3)
C15 N2 C11 C12 . . 0.7(4)
Co1 N2 C11 C12 . . -178.1(2)
N2 C11 C12 C13 . . -1.0(4)
C11 C12 C13 C14 . . 0.6(4)
C11 C12 C13 C13 . 3_566 -179.7(3)
C12 C13 C14 C15 . . -0.2(4)
C13 C13 C14 C15 3_566 . -179.8(3)
C11 N2 C15 C14 . . -0.2(4)
Co1 N2 C15 C14 . . 178.7(2)
C13 C14 C15 N2 . . -0.1(5)
